data_1519846
loop_
_publ_author_name
'Beckett, Michael A.'
'Horton, Peter N.'
'Hursthouse, Michael B.'

_publ_section_title
;
 C4H14B5NO11
;
_journal_name_full 'Crystal Structure Report Archive'
_journal_page_first 427
_journal_year 2007
_chemical_formula_sum 'C4 H14 B5 N O11'
_chemical_formula_weight 306.21
_space_group_IT_number 2
_symmetry_cell_setting triclinic
_symmetry_space_group_name_Hall '-P 1'
_symmetry_space_group_name_H-M 'P -1'
_atom_sites_solution_hydrogens geom
_atom_sites_solution_primary direct
_atom_sites_solution_secondary difmap
_cell_angle_alpha 73.957(2)
_cell_angle_beta 78.099(2)
_cell_angle_gamma 63.845(2)
_cell_formula_units_Z 2
_cell_length_a 8.7992(3)
_cell_length_b 9.0108(2)
_cell_length_c 9.3873(3)
_cell_measurement_reflns_used 2878
_cell_measurement_temperature 120(2)
_cell_measurement_theta_max 27.485
_cell_measurement_theta_min 2.910
_cell_volume 638.99(4)
_computing_cell_refinement 'DENZO (Otwinowski & Minor, 1997) & COLLECT (Hooft, R.W.W., 1998)'
_computing_data_collection 'COLLECT (Hooft, R.W.W., 1998)'
_computing_data_reduction 'DENZO (Otwinowski & Minor, 1997) & COLLECT (Hooft, R.W.W., 1998)'
_computing_molecular_graphics 'ORTEP3 for Windows (Farrugia, 1997)'
_computing_publication_material 'WinGX (Farrugia, 1999)'
_computing_structure_refinement 'SHELXL-97 (Sheldrick, 1997b)'
_computing_structure_solution 'SHELXS-97 (Sheldrick, 1997a)'
_diffrn_ambient_temperature 120(2)
_diffrn_detector_area_resol_mean 9.091
_diffrn_measured_fraction_theta_full 0.995
_diffrn_measured_fraction_theta_max 0.995
_diffrn_measurement_device_type 'Bruker-Nonius 95mm CCD camera on \k-goniostat'
_diffrn_measurement_method '\f & \w scans'
_diffrn_radiation_monochromator '10cm confocal mirrors'
_diffrn_radiation_source 'Bruker-Nonius FR591 rotating anode'
_diffrn_radiation_type MoK\a
_diffrn_radiation_wavelength 0.71073
_diffrn_reflns_av_R_equivalents 0.0354
_diffrn_reflns_av_sigmaI/netI 0.0326
_diffrn_reflns_limit_h_max 11
_diffrn_reflns_limit_h_min -11
_diffrn_reflns_limit_k_max 11
_diffrn_reflns_limit_k_min -11
_diffrn_reflns_limit_l_max 12
_diffrn_reflns_limit_l_min -12
_diffrn_reflns_number 11693
_diffrn_reflns_theta_full 27.48
_diffrn_reflns_theta_max 27.48
_diffrn_reflns_theta_min 3.05
_exptl_absorpt_coefficient_mu 0.146
_exptl_absorpt_correction_T_max 0.9942
_exptl_absorpt_correction_T_min 0.9687
_exptl_absorpt_correction_type multi-scan
_exptl_absorpt_process_details 'SADABS V2.10 (Sheldrick, G.M., 2003)'
_exptl_crystal_colour Colourless
_exptl_crystal_density_diffrn 1.592
_exptl_crystal_density_method 'not measured'
_exptl_crystal_description Plate
_exptl_crystal_F_000 316
_exptl_crystal_size_max 0.22
_exptl_crystal_size_mid 0.17
_exptl_crystal_size_min 0.04
_refine_diff_density_max 0.276
_refine_diff_density_min -0.235
_refine_diff_density_rms 0.052
_refine_ls_extinction_method none
_refine_ls_goodness_of_fit_ref 1.066
_refine_ls_hydrogen_treatment constr
_refine_ls_matrix_type full
_refine_ls_number_parameters 194
_refine_ls_number_reflns 2921
_refine_ls_number_restraints 0
_refine_ls_restrained_S_all 1.066
_refine_ls_R_factor_all 0.0457
_refine_ls_R_factor_gt 0.0385
_refine_ls_shift/su_max 0.000
_refine_ls_shift/su_mean 0.000
_refine_ls_structure_factor_coef Fsqd
_refine_ls_weighting_details 'calc w=1/[\s^2^(Fo^2^)+(0.0188P)^2^+0.4666P] where P=(Fo^2^+2Fc^2^)/3'
_refine_ls_weighting_scheme calc
_refine_ls_wR_factor_gt 0.0817
_refine_ls_wR_factor_ref 0.0865
_reflns_number_gt 2573
_reflns_number_total 2921
_reflns_threshold_expression >2sigma(I)
_cod_data_source_file eCrystal-427.cif
_cod_data_source_block 2007src0217
_cod_depositor_comments
;
Citation :
Beckett, Michael A. and Horton, Peter N. and Hursthouse, Michael B. (2007) 
University of Southampton, Crystal Structure Report Archive. 
(doi:10.5258/ecrystals/427)

More at:
http://ecrystals.chem.soton.ac.uk/427/
;
_cod_original_cell_volume 638.99(3)
_cod_original_sg_symbol_H-M P-1
_cod_database_code 1519846

loop_
_symmetry_equiv_pos_as_xyz
'x, y, z'
'-x, -y, -z'

loop_
_atom_site_label
_atom_site_type_symbol
_atom_site_fract_x
_atom_site_fract_y
_atom_site_fract_z
_atom_site_U_iso_or_equiv
_atom_site_adp_type
_atom_site_occupancy
_atom_site_symmetry_multiplicity
_atom_site_calc_flag
_atom_site_refinement_flags
_atom_site_disorder_assembly
_atom_site_disorder_group
B1 B 0.34157(19) 0.88849(19) 0.30547(17) 0.0128(3) Uani 1 1 d . . .
B2 B 0.58518(19) 0.76730(19) 0.45705(17) 0.0141(3) Uani 1 1 d . . .
B3 B 0.5440(2) 0.5896(2) 0.33670(17) 0.0142(3) Uani 1 1 d . . .
B4 B 0.2812(2) 1.1455(2) 0.10697(17) 0.0146(3) Uani 1 1 d . . .
B5 B 0.07361(19) 1.1401(2) 0.31371(17) 0.0138(3) Uani 1 1 d . . .
O1 O 0.44465(12) 0.90081(12) 0.40466(11) 0.0156(2) Uani 1 1 d . . .
O2 O 0.64529(12) 0.61493(12) 0.41426(11) 0.0157(2) Uani 1 1 d . . .
O3 O 0.38646(12) 0.71196(11) 0.30520(11) 0.0137(2) Uani 1 1 d . . .
O4 O 0.37251(12) 0.97630(12) 0.15408(10) 0.0150(2) Uani 1 1 d . . .
O5 O 0.13706(12) 1.23173(12) 0.19442(11) 0.0154(2) Uani 1 1 d . . .
O6 O 0.16218(12) 0.96992(12) 0.36179(10) 0.0137(2) Uani 1 1 d . . .
O7 O 0.67708(13) 0.77714(12) 0.55237(12) 0.0186(2) Uani 1 1 d . . .
H7 H 0.6340 0.8756 0.5680 0.028 Uiso 1 1 calc R . .
O8 O 0.59696(12) 0.44033(12) 0.29548(11) 0.0172(2) Uani 1 1 d . . .
H8 H 0.6967 0.3781 0.3178 0.026 Uiso 1 1 calc R . .
O9 O 0.33204(13) 1.23496(12) -0.01936(11) 0.0192(2) Uani 1 1 d . . .
H9 H 0.4242 1.1708 -0.0581 0.029 Uiso 1 1 calc R . .
O10 O -0.08250(12) 1.22276(12) 0.38288(11) 0.0187(2) Uani 1 1 d . . .
H10 H -0.1016 1.1574 0.4605 0.028 Uiso 1 1 calc R . .
C11 C 1.06422(19) 0.18499(19) 0.79628(17) 0.0220(3) Uani 1 1 d . . .
H11A H 1.0187 0.1209 0.7599 0.026 Uiso 1 1 calc R . .
H11B H 1.1895 0.1354 0.7747 0.026 Uiso 1 1 calc R . .
C12 C 0.99283(18) 0.36805(19) 0.71432(18) 0.0218(3) Uani 1 1 d . . .
H12A H 1.0452 0.4311 0.7436 0.026 Uiso 1 1 calc R . .
H12B H 1.0193 0.3748 0.6056 0.026 Uiso 1 1 calc R . .
C13 C 0.7608(2) 0.42146(19) 0.91684(17) 0.0234(3) Uani 1 1 d . . .
H13A H 0.6357 0.4650 0.9402 0.028 Uiso 1 1 calc R . .
H13B H 0.8031 0.4851 0.9573 0.028 Uiso 1 1 calc R . .
C14 C 0.8422(2) 0.23459(19) 0.98658(17) 0.0224(3) Uani 1 1 d . . .
H14A H 0.8149 0.2177 1.0960 0.027 Uiso 1 1 calc R . .
H14B H 0.7953 0.1725 0.9491 0.027 Uiso 1 1 calc R . .
N11 N 0.80494(15) 0.44430(15) 0.75201(14) 0.0183(3) Uani 1 1 d . . .
H11C H 0.7556 0.3942 0.7139 0.022 Uiso 1 1 calc R . .
H11D H 0.7622 0.5578 0.7090 0.022 Uiso 1 1 calc R . .
O11 O 1.02213(14) 0.16900(13) 0.95186(12) 0.0227(2) Uani 1 1 d . . .

loop_
_atom_site_aniso_label
_atom_site_aniso_U_11
_atom_site_aniso_U_22
_atom_site_aniso_U_33
_atom_site_aniso_U_23
_atom_site_aniso_U_13
_atom_site_aniso_U_12
B1 0.0115(7) 0.0113(7) 0.0137(7) -0.0021(5) -0.0013(5) -0.0033(6)
B2 0.0131(7) 0.0136(7) 0.0140(7) -0.0021(6) -0.0004(6) -0.0049(6)
B3 0.0143(7) 0.0142(7) 0.0127(7) -0.0016(6) 0.0012(6) -0.0064(6)
B4 0.0146(7) 0.0139(7) 0.0156(7) -0.0042(6) -0.0015(6) -0.0055(6)
B5 0.0127(7) 0.0144(7) 0.0136(7) -0.0038(6) -0.0026(6) -0.0039(6)
O1 0.0153(5) 0.0122(5) 0.0186(5) -0.0040(4) -0.0059(4) -0.0027(4)
O2 0.0132(5) 0.0128(5) 0.0190(5) -0.0045(4) -0.0039(4) -0.0016(4)
O3 0.0133(5) 0.0106(5) 0.0158(5) -0.0028(4) -0.0019(4) -0.0035(4)
O4 0.0142(5) 0.0128(5) 0.0142(5) -0.0019(4) 0.0009(4) -0.0037(4)
O5 0.0162(5) 0.0116(5) 0.0147(5) -0.0023(4) 0.0011(4) -0.0037(4)
O6 0.0115(5) 0.0123(5) 0.0137(5) -0.0015(4) -0.0003(4) -0.0028(4)
O7 0.0185(5) 0.0135(5) 0.0231(5) -0.0056(4) -0.0079(4) -0.0025(4)
O8 0.0137(5) 0.0123(5) 0.0234(5) -0.0056(4) -0.0039(4) -0.0016(4)
O9 0.0189(5) 0.0137(5) 0.0182(5) -0.0027(4) 0.0048(4) -0.0038(4)
O10 0.0148(5) 0.0150(5) 0.0170(5) 0.0009(4) 0.0020(4) -0.0019(4)
C11 0.0184(7) 0.0200(7) 0.0248(8) -0.0048(6) -0.0036(6) -0.0047(6)
C12 0.0153(7) 0.0222(8) 0.0241(8) -0.0016(6) -0.0009(6) -0.0067(6)
C13 0.0244(8) 0.0196(7) 0.0233(8) -0.0071(6) 0.0023(6) -0.0070(6)
C14 0.0254(8) 0.0211(8) 0.0197(7) -0.0024(6) -0.0022(6) -0.0096(6)
N11 0.0169(6) 0.0137(6) 0.0233(7) -0.0015(5) -0.0048(5) -0.0056(5)
O11 0.0221(6) 0.0220(6) 0.0229(6) -0.0012(4) -0.0089(4) -0.0071(5)

loop_
_atom_type_symbol
_atom_type_description
_atom_type_scat_dispersion_real
_atom_type_scat_dispersion_imag
_atom_type_scat_source
C C 0.0033 0.0016 'International Tables Vol C Tables 4.2.6.8 and 6.1.1.4'
H H 0.0000 0.0000 'International Tables Vol C Tables 4.2.6.8 and 6.1.1.4'
B B 0.0013 0.0007 'International Tables Vol C Tables 4.2.6.8 and 6.1.1.4'
N N 0.0061 0.0033 'International Tables Vol C Tables 4.2.6.8 and 6.1.1.4'
O O 0.0106 0.0060 'International Tables Vol C Tables 4.2.6.8 and 6.1.1.4'

loop_
_geom_angle_atom_site_label_1
_geom_angle_atom_site_label_2
_geom_angle_atom_site_label_3
_geom_angle
_geom_angle_site_symmetry_1
_geom_angle_site_symmetry_3
O4 B1 O3 108.96(11) . .
O4 B1 O6 110.29(11) . .
O3 B1 O6 110.35(11) . .
O4 B1 O1 109.24(11) . .
O3 B1 O1 110.87(11) . .
O6 B1 O1 107.12(11) . .
O1 B2 O7 121.92(13) . .
O1 B2 O2 121.58(13) . .
O7 B2 O2 116.49(12) . .
O8 B3 O3 118.80(13) . .
O8 B3 O2 120.47(13) . .
O3 B3 O2 120.69(12) . .
O9 B4 O4 121.65(13) . .
O9 B4 O5 118.47(13) . .
O4 B4 O5 119.78(13) . .
O10 B5 O6 120.30(13) . .
O10 B5 O5 118.22(13) . .
O6 B5 O5 121.48(13) . .
B2 O1 B1 121.93(11) . .
B2 O2 B3 118.69(11) . .
B3 O3 B1 121.09(11) . .
B4 O4 B1 121.32(11) . .
B5 O5 B4 118.81(11) . .
B5 O6 B1 119.58(11) . .
B2 O7 H7 109.5 . .
B3 O8 H8 109.5 . .
B4 O9 H9 109.5 . .
B5 O10 H10 109.5 . .
O11 C11 C12 111.73(12) . .
O11 C11 H11A 109.3 . .
C12 C11 H11A 109.3 . .
O11 C11 H11B 109.3 . .
C12 C11 H11B 109.3 . .
H11A C11 H11B 107.9 . .
N11 C12 C11 109.11(12) . .
N11 C12 H12A 109.9 . .
C11 C12 H12A 109.9 . .
N11 C12 H12B 109.9 . .
C11 C12 H12B 109.9 . .
H12A C12 H12B 108.3 . .
N11 C13 C14 108.62(12) . .
N11 C13 H13A 110.0 . .
C14 C13 H13A 110.0 . .
N11 C13 H13B 110.0 . .
C14 C13 H13B 110.0 . .
H13A C13 H13B 108.3 . .
O11 C14 C13 110.73(12) . .
O11 C14 H14A 109.5 . .
C13 C14 H14A 109.5 . .
O11 C14 H14B 109.5 . .
C13 C14 H14B 109.5 . .
H14A C14 H14B 108.1 . .
C12 N11 C13 111.00(12) . .
C12 N11 H11C 109.4 . .
C13 N11 H11C 109.4 . .
C12 N11 H11D 109.4 . .
C13 N11 H11D 109.4 . .
H11C N11 H11D 108.0 . .
C11 O11 C14 110.48(11) . .

loop_
_geom_bond_atom_site_label_1
_geom_bond_atom_site_label_2
_geom_bond_distance
_geom_bond_site_symmetry_2
B1 O4 1.4590(18) .
B1 O3 1.4609(17) .
B1 O6 1.4693(17) .
B1 O1 1.4820(18) .
B2 O1 1.3530(18) .
B2 O7 1.3667(18) .
B2 O2 1.3796(18) .
B3 O8 1.3553(18) .
B3 O3 1.3660(18) .
B3 O2 1.3840(18) .
B4 O9 1.3517(18) .
B4 O4 1.3635(18) .
B4 O5 1.3933(18) .
B5 O10 1.3641(18) .
B5 O6 1.3678(18) .
B5 O5 1.3731(18) .
O7 H7 0.8400 .
O8 H8 0.8400 .
O9 H9 0.8400 .
O10 H10 0.8400 .
C11 O11 1.4137(19) .
C11 C12 1.514(2) .
C11 H11A 0.9900 .
C11 H11B 0.9900 .
C12 N11 1.4908(18) .
C12 H12A 0.9900 .
C12 H12B 0.9900 .
C13 N11 1.4946(19) .
C13 C14 1.516(2) .
C13 H13A 0.9900 .
C13 H13B 0.9900 .
C14 O11 1.4250(18) .
C14 H14A 0.9900 .
C14 H14B 0.9900 .
N11 H11C 0.9200 .
N11 H11D 0.9200 .

loop_
_geom_hbond_atom_site_label_D
_geom_hbond_atom_site_label_H
_geom_hbond_atom_site_label_A
_geom_hbond_distance_DH
_geom_hbond_distance_HA
_geom_hbond_distance_DA
_geom_hbond_angle_DHA
_geom_hbond_site_symmetry_A
O7 H7 O1 0.84 1.89 2.7313(14) 174.9 2_676
O8 H8 O10 0.84 1.93 2.7681(14) 174.9 1_645
O9 H9 O4 0.84 1.92 2.7556(14) 176.9 2_675
O10 H10 O6 0.84 1.87 2.7076(14) 174.5 2_576
N11 H11C O3 0.92 1.94 2.8264(15) 162.1 2_666
N11 H11D O7 0.92 2.04 2.9259(16) 160.6 .
